data_2213664
loop_
_publ_author_name
'Aliakbar Dehno Khalaji'
'Mehdi Amirnasr'
'Schenk, Kurt J.'

_publ_section_title
;[<i>N</i>,<i>N</i>'-Bis(3-phenylprop-2-enylidene)ethylenediamine-\k^2^<i>N</i>,<i>N</i>']bis(triphenylphosphine-\k<i>P</i>)silver(I)
 nitrate 1.36-acetonitrile 1.64-methanol 0.53-diethyl ether solvate
;
_journal_coeditor_code BG2030
_journal_issue 6
_journal_name_full 'Acta Crystallographica Section E'
_journal_page_first m1684
_journal_page_last m1686
_journal_paper_doi 10.1107/S1600536807022143
_journal_volume 63
_journal_year 2007
_chemical_formula_iupac '[Ag (C20 H20 N2) (C18 H15 P)2] N O3, 1.36C2 H3 N1, 1.64C H4 O, 0.53C4 H10 O'
_chemical_formula_moiety 'C56 H50 Ag N2 P2 +, N O3 -, 1.362(C2 H3 N), 0.533(C4 H10 O), 1.638(C H4 O)'
_chemical_formula_sum 'C62.49 H65.97 Ag N4.36 O5.17 P2'
_chemical_formula_weight 1130.66
_chemical_name_systematic
;
[N,N'-Bis(3-phenylprop-2-enylidene)ethylenediamine-
\k^2^N,N']bis(triphenylphosphine-\kP)silver(I) nitrate
1.36-acetonitrile 1.64-methanol 0.53-diethyl ether solvate
;
_space_group_IT_number 2
_symmetry_cell_setting triclinic
_symmetry_space_group_name_Hall '-P 1'
_symmetry_space_group_name_H-M 'P -1'
_atom_sites_solution_hydrogens geom
_atom_sites_solution_primary direct
_atom_sites_solution_secondary difmap
_cell_angle_alpha 80.578(5)
_cell_angle_beta 82.201(5)
_cell_angle_gamma 64.867(4)
_cell_formula_units_Z 2
_cell_length_a 13.5727(9)
_cell_length_b 14.9626(10)
_cell_length_c 15.7828(11)
_cell_measurement_reflns_used 5484
_cell_measurement_temperature 140.0(10)
_cell_measurement_theta_max 29.66
_cell_measurement_theta_min 1.72
_cell_volume 2854.7(3)
_computing_cell_refinement X-AREA
_computing_data_collection 'X-AREA (Stoe & Cie , 2006)'
_computing_data_reduction 'X-RED32 (Stoe & Cie, 2005)'
_computing_molecular_graphics 'SHELXTL (Sheldrick, 1996) and ATOMS (Dowty, 2006)'
_computing_publication_material SHELXTL
_computing_structure_refinement 'SHELXL97 (Sheldrick, 1997)'
_computing_structure_solution 'DIRDIF (Beurskens <i>et al.</i>,  1996)'
_diffrn_ambient_temperature 140.0(10)
_diffrn_detector_area_resol_mean 6.67
_diffrn_measured_fraction_theta_full 0.939
_diffrn_measured_fraction_theta_max 0.906
_diffrn_measurement_device '2-circle goniometer'
_diffrn_measurement_device_type 'Stoe IPDS2'
_diffrn_measurement_method 'rotation method'
_diffrn_radiation_monochromator 'plane graphite'
_diffrn_radiation_type 'Mo K\a'
_diffrn_radiation_wavelength 0.71073
_diffrn_reflns_av_R_equivalents 0.0262
_diffrn_reflns_av_sigmaI/netI 0.0274
_diffrn_reflns_limit_h_max 16
_diffrn_reflns_limit_h_min -18
_diffrn_reflns_limit_k_max 20
_diffrn_reflns_limit_k_min -20
_diffrn_reflns_limit_l_max 21
_diffrn_reflns_limit_l_min -21
_diffrn_reflns_number 27609
_diffrn_reflns_theta_full 25.0
_diffrn_reflns_theta_max 29.36
_diffrn_reflns_theta_min 1.73
_diffrn_standards_number 0
_exptl_absorpt_coefficient_mu 0.461
_exptl_absorpt_correction_T_max 0.9137
_exptl_absorpt_correction_T_min 0.8041
_exptl_absorpt_correction_type integration
_exptl_absorpt_process_details '(X-RED32; Stoe & Cie, 2005)'
_exptl_crystal_colour colourless
_exptl_crystal_density_diffrn 1.315
_exptl_crystal_density_method 'not measured'
_exptl_crystal_description prism
_exptl_crystal_F_000 1179.6
_exptl_crystal_size_max 0.71
_exptl_crystal_size_mid 0.32
_exptl_crystal_size_min 0.23
_refine_diff_density_max 1.194
_refine_diff_density_min -1.413
_refine_ls_extinction_method none
_refine_ls_goodness_of_fit_ref 1.121
_refine_ls_hydrogen_treatment constr
_refine_ls_matrix_type full
_refine_ls_number_parameters 735
_refine_ls_number_reflns 14231
_refine_ls_number_restraints 17
_refine_ls_restrained_S_all 1.123
_refine_ls_R_factor_all 0.0616
_refine_ls_R_factor_gt 0.0547
_refine_ls_shift/su_max 0.021
_refine_ls_shift/su_mean 0.001
_refine_ls_structure_factor_coef Fsqd
_refine_ls_weighting_details 'calc w=1/[\s^2^(Fo^2^)+(0.0456P)^2^+4.8514P] where P=(Fo^2^+2Fc^2^)/3'
_refine_ls_weighting_scheme calc
_refine_ls_wR_factor_gt 0.1322
_refine_ls_wR_factor_ref 0.1370
_reflns_number_gt 12840
_reflns_number_total 14231
_reflns_threshold_expression I>2\s(I)
_cod_data_source_file bg2030.cif
_cod_data_source_block I
_cod_original_cell_volume 2854.7(4)
_cod_database_code 2213664
_cod_database_fobs_code 2213664

loop_
_symmetry_equiv_pos_as_xyz
'x, y, z'
'-x, -y, -z'

loop_
_atom_site_type_symbol
_atom_site_label
_atom_site_fract_x
_atom_site_fract_y
_atom_site_fract_z
_atom_site_U_iso_or_equiv
_atom_site_adp_type
_atom_site_calc_flag
_atom_site_refinement_flags
_atom_site_occupancy
_atom_site_disorder_assembly
_atom_site_disorder_group
Ag Ag 0.190066(12) 0.153494(11) 0.228681(10) 0.03259(4) Uani d . 1 . .
C C1 0.1232(2) 0.33276(18) 0.08066(15) 0.0443(6) Uani d . 1 . .
H H1A 0.1019 0.4022 0.0581 0.053 Uiso calc R 1 . .
H H1B 0.0807 0.3074 0.0550 0.053 Uiso calc R 1 . .
C C2 0.2441(2) 0.27421(17) 0.05780(16) 0.0438(6) Uani d . 1 . .
H H2A 0.2596 0.2825 -0.0041 0.053 Uiso calc R 1 . .
H H2B 0.2868 0.2985 0.0845 0.053 Uiso calc R 1 . .
N N1 0.10188(15) 0.32365(13) 0.17378(12) 0.0382(4) Uani d . 1 . .
C C11 0.04005(19) 0.40267(16) 0.20860(16) 0.0413(5) Uani d . 1 . .
H H11 0.0131 0.4626 0.1731 0.050 Uiso calc R 1 . .
C C12 0.01035(19) 0.40346(16) 0.29898(16) 0.0414(5) Uani d . 1 . .
H H12 0.0438 0.3460 0.3361 0.050 Uiso calc R 1 . .
C C13 -0.0651(2) 0.48556(17) 0.33164(16) 0.0435(6) Uani d . 1 . .
H H13 -0.0936 0.5421 0.2924 0.052 Uiso calc R 1 . .
C C14 -0.10692(19) 0.49606(16) 0.42068(16) 0.0415(5) Uani d . 1 . .
C C15 -0.1934(2) 0.58471(18) 0.44064(19) 0.0506(7) Uani d . 1 . .
H H15 -0.2238 0.6354 0.3968 0.061 Uiso calc R 1 . .
C C16 -0.2341(2) 0.5978(2) 0.5249(2) 0.0582(8) Uani d . 1 . .
H H16 -0.2917 0.6573 0.5372 0.070 Uiso calc R 1 . .
C C17 -0.1901(2) 0.52344(19) 0.59127(19) 0.0540(7) Uani d . 1 . .
H H17 -0.2184 0.5323 0.6479 0.065 Uiso calc R 1 . .
C C18 -0.1034(2) 0.43543(18) 0.57237(18) 0.0503(6) Uani d . 1 . .
H H18 -0.0727 0.3854 0.6166 0.060 Uiso calc R 1 . .
C C19 -0.0624(2) 0.42181(16) 0.48812(17) 0.0453(6) Uani d . 1 . .
H H19 -0.0044 0.3624 0.4762 0.054 Uiso calc R 1 . .
N N2 0.27298(14) 0.16942(13) 0.08851(12) 0.0373(4) Uani d . 1 . .
C C21 0.32450(18) 0.10447(17) 0.03595(16) 0.0413(5) Uani d . 1 . .
H H21 0.3456 0.1254 -0.0195 0.050 Uiso calc R 1 . .
C C22 0.35043(18) 0.00068(17) 0.06012(16) 0.0407(5) Uani d . 1 . .
H H22 0.3307 -0.0205 0.1159 0.049 Uiso calc R 1 . .
C C23 0.40245(18) -0.06694(18) 0.00440(16) 0.0433(5) Uani d . 1 . .
H H23 0.4244 -0.0437 -0.0499 0.052 Uiso calc R 1 . .
C C24 0.42807(18) -0.17360(17) 0.02054(16) 0.0418(5) Uani d . 1 . .
C C25 0.4813(2) -0.23274(19) -0.04555(18) 0.0492(6) Uani d . 1 . .
H H25 0.5015 -0.2044 -0.0981 0.059 Uiso calc R 1 . .
C C26 0.5043(2) -0.3338(2) -0.0337(2) 0.0569(7) Uani d . 1 . .
H H26 0.5402 -0.3727 -0.0780 0.068 Uiso calc R 1 . .
C C27 0.4739(3) -0.3758(2) 0.0437(2) 0.0628(8) Uani d . 1 . .
H H27 0.4894 -0.4433 0.0520 0.075 Uiso calc R 1 . .
C C28 0.4202(3) -0.3177(2) 0.1093(2) 0.0612(8) Uani d . 1 . .
H H28 0.3986 -0.3461 0.1613 0.073 Uiso calc R 1 . .
C C29 0.3983(2) -0.21773(19) 0.09800(18) 0.0521(7) Uani d . 1 . .
H H29 0.3632 -0.1796 0.1429 0.063 Uiso calc R 1 . .
P P1 0.05191(4) 0.08621(4) 0.23475(4) 0.03475(12) Uani d . 1 . .
C C100 -0.05172(17) 0.13359(16) 0.32105(15) 0.0389(5) Uani d . 1 . .
C C101 -0.07219(19) 0.07309(19) 0.39200(16) 0.0448(6) Uani d . 1 . .
H H101 -0.0360 0.0043 0.3944 0.054 Uiso calc R 1 . .
C C102 -0.1463(2) 0.1155(2) 0.45869(19) 0.0560(7) Uani d . 1 . .
H H102 -0.1589 0.0745 0.5059 0.067 Uiso calc R 1 . .
C C103 -0.2014(2) 0.2164(2) 0.45677(19) 0.0570(7) Uani d . 1 . .
H H103 -0.2513 0.2436 0.5020 0.068 Uiso calc R 1 . .
C C104 -0.1822(2) 0.2776(2) 0.38686(19) 0.0529(7) Uani d . 1 . .
H H104 -0.2192 0.3462 0.3852 0.063 Uiso calc R 1 . .
C C105 -0.1080(2) 0.23688(18) 0.31948(17) 0.0465(6) Uani d . 1 . .
H H105 -0.0954 0.2784 0.2728 0.056 Uiso calc R 1 . .
C C110 -0.02536(17) 0.11844(16) 0.13994(14) 0.0376(5) Uani d . 1 . .
C C111 0.0316(2) 0.1137(2) 0.06008(16) 0.0476(6) Uani d . 1 . .
H H111 0.1059 0.0985 0.0563 0.057 Uiso calc R 1 . .
C C112 -0.0207(2) 0.1313(2) -0.01442(17) 0.0596(7) Uani d . 1 . .
H H112 0.0190 0.1263 -0.0676 0.072 Uiso calc R 1 . .
C C113 -0.1299(2) 0.1560(2) -0.01001(18) 0.0612(8) Uani d . 1 . .
H H113 -0.1646 0.1667 -0.0600 0.073 Uiso calc R 1 . .
C C114 -0.1883(2) 0.1649(3) 0.0683(2) 0.0757(10) Uani d . 1 . .
H H114 -0.2634 0.1839 0.0712 0.091 Uiso calc R 1 . .
C C115 -0.1362(2) 0.1456(2) 0.14379(18) 0.0606(8) Uani d . 1 . .
H H115 -0.1763 0.1511 0.1968 0.073 Uiso calc R 1 . .
C C120 0.10127(17) -0.04878(16) 0.25491(13) 0.0360(5) Uani d . 1 . .
C C121 0.20006(18) -0.10274(17) 0.29309(15) 0.0423(5) Uani d . 1 . .
H H121 0.2373 -0.0693 0.3094 0.051 Uiso calc R 1 . .
C C122 0.2431(2) -0.20568(18) 0.30680(17) 0.0478(6) Uani d . 1 . .
H H122 0.3089 -0.2407 0.3322 0.057 Uiso calc R 1 . .
C C123 0.1888(2) -0.25652(18) 0.28294(16) 0.0468(6) Uani d . 1 . .
H H123 0.2178 -0.3256 0.2922 0.056 Uiso calc R 1 . .
C C124 0.0910(2) -0.20388(18) 0.24519(16) 0.0465(5) Uani d . 1 . .
H H124 0.0545 -0.2378 0.2285 0.056 Uiso calc R 1 . .
C C125 0.04695(18) -0.10104(17) 0.23214(15) 0.0423(5) Uani d . 1 . .
H H125 -0.0197 -0.0664 0.2079 0.051 Uiso calc R 1 . .
P P2 0.31868(4) 0.10423(4) 0.33928(3) 0.03233(11) Uani d . 1 . .
C C200 0.25579(16) 0.13118(14) 0.44680(14) 0.0332(4) Uani d . 1 . .
C C201 0.14675(17) 0.14712(15) 0.46507(14) 0.0360(5) Uani d . 1 . .
H H201 0.1069 0.1464 0.4219 0.043 Uiso calc R 1 . .
C C202 0.09713(18) 0.16403(16) 0.54717(15) 0.0399(5) Uani d . 1 . .
H H202 0.0245 0.1738 0.5591 0.048 Uiso calc R 1 . .
C C203 0.15573(19) 0.16642(16) 0.61159(15) 0.0405(5) Uani d . 1 . .
H H203 0.1223 0.1783 0.6665 0.049 Uiso calc R 1 . .
C C204 0.26434(19) 0.15105(17) 0.59399(15) 0.0424(5) Uani d . 1 . .
H H204 0.3036 0.1524 0.6373 0.051 Uiso calc R 1 . .
C C205 0.31431(17) 0.13380(16) 0.51249(14) 0.0385(5) Uani d . 1 . .
H H205 0.3870 0.1239 0.5010 0.046 Uiso calc R 1 . .
C C210 0.41893(17) 0.15777(15) 0.32146(13) 0.0342(4) Uani d . 1 . .
C C211 0.38447(19) 0.25713(16) 0.28678(14) 0.0395(5) Uani d . 1 . .
H H211 0.3129 0.2931 0.2719 0.047 Uiso calc R 1 . .
C C212 0.4564(2) 0.30275(18) 0.27424(17) 0.0479(6) Uani d . 1 . .
H H212 0.4326 0.3694 0.2520 0.057 Uiso calc R 1 . .
C C213 0.5637(2) 0.2491(2) 0.29488(18) 0.0513(6) Uani d . 1 . .
H H213 0.6119 0.2796 0.2860 0.062 Uiso calc R 1 . .
C C214 0.59894(19) 0.1505(2) 0.32855(18) 0.0499(6) Uani d . 1 . .
H H214 0.6709 0.1147 0.3424 0.060 Uiso calc R 1 . .
C C215 0.52729(18) 0.10481(18) 0.34179(17) 0.0447(6) Uani d . 1 . .
H H215 0.5516 0.0382 0.3644 0.054 Uiso calc R 1 . .
C C220 0.40193(16) -0.03017(15) 0.35335(15) 0.0376(5) Uani d . 1 . .
C C221 0.40032(18) -0.08991(16) 0.43026(17) 0.0447(6) Uani d . 1 . .
H H221 0.3592 -0.0613 0.4786 0.054 Uiso calc R 1 . .
C C222 0.4602(2) -0.19288(18) 0.4354(2) 0.0566(7) Uani d . 1 . .
H H222 0.4585 -0.2326 0.4870 0.068 Uiso calc R 1 . .
C C223 0.5215(2) -0.23555(19) 0.3645(2) 0.0627(8) Uani d . 1 . .
H H223 0.5615 -0.3040 0.3683 0.075 Uiso calc R 1 . .
C C224 0.5240(2) -0.17719(19) 0.2873(2) 0.0598(7) Uani d . 1 . .
H H224 0.5656 -0.2064 0.2394 0.072 Uiso calc R 1 . .
C C225 0.46389(19) -0.07418(18) 0.28143(18) 0.0479(6) Uani d . 1 . .
H H225 0.4653 -0.0350 0.2295 0.058 Uiso calc R 1 . .
N N70 0.7384(3) 0.4857(3) 0.8263(2) 0.0980(13) Uani d . 1 . .
C C70 0.7839(3) 0.4512(2) 0.8863(2) 0.0673(10) Uani d . 1 . .
C C71 0.8433(4) 0.4077(3) 0.9642(3) 0.1058(16) Uani d . 1 . .
O O86 0.6682(3) 0.9376(3) 0.1847(2) 0.1259(13) Uani d . 1 . .
C C86 0.7365(4) 0.9882(4) 0.1720(4) 0.1223(17) Uani d . 1 . .
N N72 0.6782(8) 0.4076(5) 0.1688(7) 0.158(7) Uani d PD 0.362(4) A 1
C C72 0.6850(7) 0.4754(5) 0.1871(7) 0.087(4) Uani d PD 0.362(4) A 1
C C73 0.6845(11) 0.5601(7) 0.2306(10) 0.148(7) Uani d PD 0.362(4) A 1
O O88 0.7979(4) 0.5326(4) 0.1278(3) 0.127(2) Uani d PD 0.638(4) A 2
C C88 0.7127(6) 0.5233(7) 0.1877(6) 0.111(3) Uani d PD 0.638(4) A 2
N N3 0.8533(3) 0.7080(3) 0.1568(2) 0.0544(11) Uani d PD 0.609(3) B 1
O O31 0.7625(4) 0.7257(4) 0.1631(3) 0.1023(16) Uani d PD 0.609(3) B 1
O O32 0.8974(4) 0.6270(3) 0.1212(2) 0.0945(18) Uani d PD 0.609(3) B 1
O O33 0.9046(4) 0.7505(5) 0.1663(6) 0.157(3) Uani d PD 0.609(3) B 1
N N3A 0.8402(9) 0.7542(9) 0.1758(5) 0.105(3) Uiso d PD 0.391(3) B 2
O O31A 0.7711(6) 0.7238(5) 0.2024(5) 0.077(2) Uani d PD 0.391(3) B 2
O O32A 0.8273(7) 0.8342(6) 0.1764(5) 0.106(3) Uani d PD 0.391(3) B 2
O O33A 0.9300(9) 0.6797(7) 0.1542(10) 0.183(6) Uani d PD 0.391(3) B 2
C C401 0.4778(10) 0.4798(9) 0.4130(6) 0.169(3) Uiso d PD 0.533(5) . .
C C402 0.4796(11) 0.5305(11) 0.3192(6) 0.169(3) Uiso d PD 0.533(5) . .
O O400 0.5375(7) 0.5079(7) 0.4627(4) 0.169(3) Uiso d PD 0.533(5) . .
C C403 0.5930(11) 0.4512(10) 0.5412(7) 0.169(3) Uiso d PD 0.533(9) . .
C C404 0.5374(13) 0.4873(12) 0.6264(6) 0.169(3) Uiso d PD 0.533(9) . .

loop_
_atom_site_aniso_label
_atom_site_aniso_U_11
_atom_site_aniso_U_22
_atom_site_aniso_U_33
_atom_site_aniso_U_12
_atom_site_aniso_U_13
_atom_site_aniso_U_23
Ag 0.03019(6) 0.03412(6) 0.03248(7) -0.01010(5) -0.00884(5) -0.00482(5)
C1 0.0454(11) 0.0401(10) 0.0396(11) -0.0098(9) -0.0112(10) 0.0009(9)
C2 0.0464(11) 0.0409(10) 0.0414(11) -0.0170(8) -0.0007(10) -0.0021(9)
N1 0.0345(8) 0.0347(8) 0.0400(9) -0.0074(6) -0.0075(8) -0.0052(7)
C11 0.0386(10) 0.0322(9) 0.0461(11) -0.0076(8) -0.0094(9) -0.0006(8)
C12 0.0402(10) 0.0323(9) 0.0460(11) -0.0079(8) -0.0086(10) -0.0047(8)
C13 0.0426(11) 0.0340(9) 0.0461(12) -0.0072(8) -0.0072(10) -0.0047(9)
C14 0.0410(10) 0.0329(9) 0.0480(12) -0.0111(8) -0.0032(10) -0.0093(8)
C15 0.0487(13) 0.0364(10) 0.0571(14) -0.0066(10) -0.0052(12) -0.0092(10)
C16 0.0552(15) 0.0452(12) 0.0626(16) -0.0074(11) 0.0000(14) -0.0161(11)
C17 0.0575(14) 0.0514(12) 0.0546(14) -0.0232(10) 0.0059(13) -0.0159(10)
C18 0.0588(13) 0.0433(10) 0.0477(13) -0.0209(10) -0.0016(12) -0.0047(9)
C19 0.0470(12) 0.0325(9) 0.0516(13) -0.0115(8) -0.0027(11) -0.0064(9)
N2 0.0301(8) 0.0385(8) 0.0404(9) -0.0099(6) -0.0014(7) -0.0094(7)
C21 0.0331(9) 0.0492(10) 0.0424(11) -0.0171(8) -0.0015(9) -0.0083(9)
C22 0.0323(9) 0.0469(10) 0.0428(11) -0.0134(8) -0.0016(9) -0.0141(8)
C23 0.0332(9) 0.0527(11) 0.0456(11) -0.0163(8) 0.0014(9) -0.0172(9)
C24 0.0294(9) 0.0494(10) 0.0469(11) -0.0119(8) -0.0031(9) -0.0192(9)
C25 0.0352(11) 0.0544(12) 0.0550(13) -0.0113(9) 0.0025(11) -0.0238(10)
C26 0.0497(14) 0.0545(12) 0.0630(15) -0.0119(11) 0.0026(13) -0.0300(11)
C27 0.0693(17) 0.0477(12) 0.0699(17) -0.0174(12) -0.0046(15) -0.0224(12)
C28 0.0772(18) 0.0534(13) 0.0528(15) -0.0263(12) 0.0006(14) -0.0120(11)
C29 0.0544(13) 0.0492(11) 0.0517(13) -0.0151(10) -0.0049(12) -0.0201(10)
P1 0.0327(2) 0.0430(2) 0.0318(2) -0.01653(18) -0.0083(2) -0.00566(19)
C100 0.0358(8) 0.0491(9) 0.0383(10) -0.0217(7) -0.0078(8) -0.0066(8)
C101 0.0419(10) 0.0534(11) 0.0410(11) -0.0212(9) 0.0027(10) -0.0108(9)
C102 0.0553(13) 0.0697(14) 0.0458(13) -0.0300(11) 0.0061(12) -0.0103(11)
C103 0.0495(13) 0.0723(15) 0.0509(14) -0.0243(11) 0.0066(12) -0.0223(12)
C104 0.0451(13) 0.0532(12) 0.0568(14) -0.0142(10) 0.0031(12) -0.0197(11)
C105 0.0463(11) 0.0489(11) 0.0447(12) -0.0193(9) -0.0048(10) -0.0063(9)
C110 0.0334(8) 0.0450(9) 0.0368(10) -0.0158(7) -0.0088(8) -0.0077(8)
C111 0.0428(10) 0.0653(13) 0.0390(11) -0.0240(9) -0.0104(9) -0.0062(10)
C112 0.0611(13) 0.0855(17) 0.0385(12) -0.0333(12) -0.0163(11) -0.0050(11)
C113 0.0555(12) 0.0811(17) 0.0468(12) -0.0219(12) -0.0232(11) -0.0089(12)
C114 0.0381(11) 0.124(2) 0.0630(16) -0.0235(14) -0.0176(12) -0.0234(16)
C115 0.0378(11) 0.1002(19) 0.0457(13) -0.0251(12) -0.0074(11) -0.0191(13)
C120 0.0376(9) 0.0434(9) 0.0299(9) -0.0182(7) -0.0043(8) -0.0064(7)
C121 0.0412(9) 0.0480(10) 0.0434(11) -0.0217(8) -0.0099(9) -0.0058(8)
C122 0.0463(11) 0.0467(11) 0.0488(13) -0.0179(9) -0.0103(10) 0.0003(10)
C123 0.0522(12) 0.0436(10) 0.0432(12) -0.0193(9) -0.0001(11) -0.0057(9)
C124 0.0535(11) 0.0522(10) 0.0444(12) -0.0302(9) -0.0017(10) -0.0124(9)
C125 0.0420(9) 0.0498(10) 0.0412(11) -0.0224(8) -0.0084(9) -0.0079(8)
P2 0.0290(2) 0.0323(2) 0.0351(2) -0.00926(17) -0.01003(19) -0.00548(18)
C200 0.0330(8) 0.0284(7) 0.0369(9) -0.0089(6) -0.0117(8) -0.0032(7)
C201 0.0336(8) 0.0332(8) 0.0408(10) -0.0112(7) -0.0108(8) -0.0043(7)
C202 0.0359(9) 0.0392(9) 0.0430(11) -0.0142(8) -0.0039(9) -0.0030(8)
C203 0.0461(11) 0.0379(9) 0.0345(10) -0.0144(8) -0.0038(9) -0.0039(8)
C204 0.0458(10) 0.0458(10) 0.0366(10) -0.0164(8) -0.0141(9) -0.0053(8)
C205 0.0357(9) 0.0421(9) 0.0387(10) -0.0143(7) -0.0113(8) -0.0051(8)
C210 0.0343(8) 0.0375(8) 0.0315(9) -0.0132(7) -0.0060(8) -0.0078(7)
C211 0.0412(10) 0.0383(9) 0.0367(10) -0.0132(8) -0.0047(9) -0.0056(8)
C212 0.0586(12) 0.0438(10) 0.0441(12) -0.0253(9) -0.0006(11) -0.0040(9)
C213 0.0528(11) 0.0633(12) 0.0504(13) -0.0356(9) 0.0008(11) -0.0113(10)
C214 0.0377(10) 0.0614(12) 0.0549(14) -0.0232(9) -0.0078(10) -0.0070(11)
C215 0.0355(9) 0.0450(10) 0.0545(13) -0.0153(8) -0.0135(10) -0.0034(9)
C220 0.0299(8) 0.0333(8) 0.0497(11) -0.0080(7) -0.0151(8) -0.0089(8)
C221 0.0430(10) 0.0356(9) 0.0560(12) -0.0128(8) -0.0200(10) -0.0025(9)
C222 0.0553(12) 0.0351(10) 0.0795(17) -0.0132(9) -0.0318(12) 0.0000(10)
C223 0.0466(11) 0.0373(10) 0.104(2) -0.0071(9) -0.0302(13) -0.0153(12)
C224 0.0376(11) 0.0498(11) 0.0911(18) -0.0062(10) -0.0119(13) -0.0337(12)
C225 0.0365(10) 0.0464(10) 0.0601(13) -0.0099(9) -0.0123(10) -0.0177(10)
N70 0.091(2) 0.085(2) 0.091(2) -0.0101(18) -0.015(2) -0.0054(18)
C70 0.0702(19) 0.0483(13) 0.073(2) -0.0172(13) 0.0048(17) -0.0081(13)
C71 0.140(3) 0.084(2) 0.092(3) -0.044(2) -0.039(3) 0.013(2)
O86 0.117(2) 0.157(3) 0.112(3) -0.0733(19) 0.001(2) 0.002(2)
C86 0.130(3) 0.159(3) 0.113(4) -0.099(2) -0.023(3) 0.015(3)
N72 0.201(15) 0.125(10) 0.110(10) -0.031(10) -0.017(10) -0.011(8)
C72 0.098(7) 0.053(5) 0.096(7) -0.016(5) -0.032(6) 0.007(5)
C73 0.119(11) 0.123(10) 0.213(18) -0.044(9) -0.001(13) -0.073(11)
O88 0.116(4) 0.116(4) 0.115(4) -0.002(3) -0.052(3) -0.015(3)
C88 0.100(4) 0.137(5) 0.122(6) -0.071(4) -0.033(4) -0.002(5)
N3 0.0407(17) 0.070(2) 0.0393(17) -0.0165(16) -0.0084(15) 0.0168(16)
O31 0.073(2) 0.160(3) 0.098(3) -0.060(2) 0.010(2) -0.058(3)
O32 0.120(4) 0.060(2) 0.053(2) 0.012(2) -0.015(2) -0.0019(17)
O33 0.084(2) 0.176(4) 0.252(8) -0.083(3) 0.007(4) -0.065(5)
O31A 0.067(4) 0.067(3) 0.094(5) -0.032(3) 0.016(4) -0.011(3)
O32A 0.157(6) 0.112(5) 0.069(4) -0.076(4) 0.005(4) -0.016(3)
O33A 0.134(7) 0.073(4) 0.333(17) -0.050(5) -0.072(9) 0.065(7)

loop_
_atom_type_symbol
_atom_type_description
_atom_type_scat_dispersion_real
_atom_type_scat_dispersion_imag
_atom_type_scat_source
C C 0.0033 0.0016 'International Tables Vol C Tables 4.2.6.8 and 6.1.1.4'
H H 0.0000 0.0000 'International Tables Vol C Tables 4.2.6.8 and 6.1.1.4'
N N 0.0061 0.0033 'International Tables Vol C Tables 4.2.6.8 and 6.1.1.4'
O O 0.0106 0.0060 'International Tables Vol C Tables 4.2.6.8 and 6.1.1.4'
P P 0.1023 0.0942 'International Tables Vol C Tables 4.2.6.8 and 6.1.1.4'
Ag Ag -0.8971 1.1015 'International Tables Vol C Tables 4.2.6.8 and 6.1.1.4'

loop_
_exptl_crystal_face_index_h
_exptl_crystal_face_index_k
_exptl_crystal_face_index_l
_exptl_crystal_face_perp_dist
1 0 1 0.3810
1 1 -1 0.2770
0 -1 -1 0.0220
0 1 1 0.2120
2 1 0 0.3900
0 -1 1 0.2240
0 1 -1 0.1020
-2 -1 0 0.3210
-2 -2 1 0.2670

loop_
_geom_angle_atom_site_label_1
_geom_angle_atom_site_label_2
_geom_angle_atom_site_label_3
_geom_angle
_geom_angle_publ_flag
C1 N1 C11 117.97(19) y
C1 N1 Ag 108.41(13) y
C11 N1 Ag 133.56(16) ?
C2 N2 C21 118.9(2) y
C2 N2 Ag 109.84(14) y
C21 N2 Ag 130.65(17) ?
N1 Ag N2 74.05(6) y
N1 Ag P1 105.17(5) y
N1 Ag P2 119.74(5) y
N2 Ag P1 113.12(5) y
N2 Ag P2 112.10(5) y
P1 Ag P2 122.70(2) y
N1 C1 C2 109.38(19) ?
N1 C1 H1A 109.8 ?
C2 C1 H1A 109.8 ?
N1 C1 H1B 109.8 ?
C2 C1 H1B 109.8 ?
H1A C1 H1B 108.2 ?
N2 C2 H2A 109.9 ?
N2 C2 C1 108.8(2) ?
C1 C2 H2A 109.9 ?
N2 C2 H2B 109.9 ?
C1 C2 H2B 109.9 ?
H2A C2 H2B 108.3 ?
N1 C11 C12 123.5(2) ?
N1 C11 H11 118.2 ?
C12 C11 H11 118.2 ?
C13 C12 C11 121.5(2) ?
C13 C12 H12 119.2 ?
C11 C12 H12 119.2 ?
C12 C13 C14 127.7(2) ?
C12 C13 H13 116.2 ?
C14 C13 H13 116.2 ?
C19 C14 C15 118.3(2) ?
C19 C14 C13 122.6(2) ?
C15 C14 C13 119.1(2) ?
C16 C15 C14 120.6(2) ?
C16 C15 H15 119.7 ?
C14 C15 H15 119.7 ?
C15 C16 C17 120.7(2) ?
C15 C16 H16 119.6 ?
C17 C16 H16 119.6 ?
C16 C17 C18 119.2(3) ?
C16 C17 H17 120.4 ?
C18 C17 H17 120.4 ?
C19 C18 C17 120.3(2) ?
C19 C18 H18 119.8 ?
C17 C18 H18 119.8 ?
C18 C19 C14 120.9(2) ?
C18 C19 H19 119.6 ?
C14 C19 H19 119.6 ?
N2 C21 C22 122.1(2) ?
N2 C21 H21 119.0 ?
C22 C21 H21 119.0 ?
C23 C22 C21 122.0(2) ?
C23 C22 H22 119.0 ?
C21 C22 H22 119.0 ?
C22 C23 C24 126.7(2) ?
C22 C23 H23 116.7 ?
C24 C23 H23 116.7 ?
C29 C24 C25 118.4(2) ?
C29 C24 C23 122.7(2) ?
C25 C24 C23 118.9(2) ?
C26 C25 C24 120.7(3) ?
C26 C25 H25 119.6 ?
C24 C25 H25 119.6 ?
C27 C26 C25 119.8(3) ?
C27 C26 H26 120.1 ?
C25 C26 H26 120.1 ?
C26 C27 C28 120.0(3) ?
C26 C27 H27 120.0 ?
C28 C27 H27 120.0 ?
C29 C28 C27 120.3(3) ?
C29 C28 H28 119.8 ?
C27 C28 H28 119.8 ?
C28 C29 C24 120.8(3) ?
C28 C29 H29 119.6 ?
C24 C29 H29 119.6 ?
C100 P1 C120 105.48(10) ?
C100 P1 C110 103.98(10) ?
C120 P1 C110 103.49(10) ?
C100 P1 Ag 109.82(8) ?
C120 P1 Ag 116.07(7) ?
C110 P1 Ag 116.76(8) ?
C101 C100 C105 118.5(2) ?
C101 C100 P1 123.45(17) ?
C105 C100 P1 117.90(18) ?
C102 C101 C100 120.0(2) ?
C102 C101 H101 120.0 ?
C100 C101 H101 120.0 ?
C103 C102 C101 121.4(3) ?
C103 C102 H102 119.3 ?
C101 C102 H102 119.3 ?
C102 C103 C104 119.4(3) ?
C102 C103 H103 120.3 ?
C104 C103 H103 120.3 ?
C105 C104 C103 120.2(3) ?
C105 C104 H104 119.9 ?
C103 C104 H104 119.9 ?
C104 C105 C100 120.5(2) ?
C104 C105 H105 119.7 ?
C100 C105 H105 119.7 ?
C115 C110 C111 118.6(2) ?
C115 C110 P1 123.73(19) ?
C111 C110 P1 117.67(16) ?
C110 C111 C112 120.8(2) ?
C110 C111 H111 119.6 ?
C112 C111 H111 119.6 ?
C113 C112 C111 120.3(3) ?
C113 C112 H112 119.9 ?
C111 C112 H112 119.9 ?
C112 C113 C114 119.7(3) ?
C112 C113 H113 120.2 ?
C114 C113 H113 120.2 ?
C113 C114 C115 120.4(3) ?
C113 C114 H114 119.8 ?
C115 C114 H114 119.8 ?
C110 C115 C114 120.1(3) ?
C110 C115 H115 119.9 ?
C114 C115 H115 119.9 ?
C125 C120 C121 118.3(2) ?
C125 C120 P1 123.32(16) ?
C121 C120 P1 118.38(18) ?
C122 C121 C120 120.6(2) ?
C122 C121 H121 119.7 ?
C120 C121 H121 119.7 ?
C123 C122 C121 120.4(2) ?
C123 C122 H122 119.8 ?
C121 C122 H122 119.8 ?
C122 C123 C124 119.5(2) ?
C122 C123 H123 120.3 ?
C124 C123 H123 120.3 ?
C123 C124 C125 120.4(2) ?
C123 C124 H124 119.8 ?
C125 C124 H124 119.8 ?
C124 C125 C120 120.8(2) ?
C124 C125 H125 119.6 ?
C120 C125 H125 119.6 ?
C200 P2 C210 104.38(10) ?
C200 P2 C220 103.62(10) ?
C210 P2 C220 103.75(10) ?
C200 P2 Ag 114.66(7) ?
C210 P2 Ag 116.46(7) ?
C220 P2 Ag 112.57(7) ?
C201 C200 C205 119.0(2) ?
C201 C200 P2 118.80(16) ?
C205 C200 P2 122.21(16) ?
C202 C201 C200 120.5(2) ?
C202 C201 H201 119.8 ?
C200 C201 H201 119.8 ?
C201 C202 C203 120.0(2) ?
C201 C202 H202 120.0 ?
C203 C202 H202 120.0 ?
C202 C203 C204 119.9(2) ?
C202 C203 H203 120.0 ?
C204 C203 H203 120.0 ?
C205 C204 C203 120.3(2) ?
C205 C204 H204 119.9 ?
C203 C204 H204 119.9 ?
C204 C205 C200 120.3(2) ?
C204 C205 H205 119.9 ?
C200 C205 H205 119.9 ?
C211 C210 C215 118.8(2) ?
C211 C210 P2 117.83(16) ?
C215 C210 P2 123.40(17) ?
C212 C211 C210 120.4(2) ?
C212 C211 H211 119.8 ?
C210 C211 H211 119.8 ?
C213 C212 C211 120.1(2) ?
C213 C212 H212 120.0 ?
C211 C212 H212 120.0 ?
C214 C213 C212 120.0(3) ?
C214 C213 H213 120.0 ?
C212 C213 H213 120.0 ?
C213 C214 C215 120.1(2) ?
C213 C214 H214 119.9 ?
C215 C214 H214 119.9 ?
C214 C215 C210 120.6(2) ?
C214 C215 H215 119.7 ?
C210 C215 H215 119.7 ?
C221 C220 C225 119.2(2) ?
C221 C220 P2 122.98(17) ?
C225 C220 P2 117.72(18) ?
C220 C221 C222 120.3(2) ?
C220 C221 H221 119.8 ?
C222 C221 H221 119.8 ?
C223 C222 C221 120.2(3) ?
C223 C222 H222 119.9 ?
C221 C222 H222 119.9 ?
C222 C223 C224 120.3(2) ?
C222 C223 H223 119.8 ?
C224 C223 H223 119.8 ?
C223 C224 C225 119.9(3) ?
C223 C224 H224 120.0 ?
C225 C224 H224 120.0 ?
C220 C225 C224 120.1(3) ?
C220 C225 H225 120.0 ?
C224 C225 H225 120.0 ?
N70 C70 C71 179.2(5) ?
N72 C72 C73 167.8(13) ?
O31 N3 O33 134.6(6) ?
O31 N3 O32 104.0(5) ?
O33 N3 O32 120.8(5) ?
O32A N3A O31A 123.2(11) ?
O32A N3A O33A 127.8(13) ?
O31A N3A O33A 108.8(11) ?

loop_
_geom_bond_atom_site_label_1
_geom_bond_atom_site_label_2
_geom_bond_distance
_geom_bond_publ_flag
Ag N1 2.3740(17) y
Ag N2 2.366(2) y
Ag P1 2.4621(6) y
Ag P2 2.4393(6) y
N1 C1 1.454(3) ?
N1 C11 1.284(3) ?
N2 C2 1.459(3) ?
N2 C21 1.285(3) ?
C1 C2 1.521(3) ?
C1 H1A 0.9700 ?
C1 H1B 0.9700 ?
C2 H2A 0.9700 ?
C2 H2B 0.9700 ?
C11 C12 1.429(3) ?
C11 H11 0.9300 ?
C12 C13 1.349(3) ?
C12 H12 0.9300 ?
C13 C14 1.450(4) ?
C13 H13 0.9300 ?
C14 C19 1.396(3) ?
C14 C15 1.396(3) ?
C15 C16 1.381(4) ?
C15 H15 0.9300 ?
C16 C17 1.384(4) ?
C16 H16 0.9300 ?
C17 C18 1.388(3) ?
C17 H17 0.9300 ?
C18 C19 1.382(4) ?
C18 H18 0.9300 ?
C19 H19 0.9300 ?
C21 C22 1.435(3) ?
C21 H21 0.9300 ?
C22 C23 1.346(3) ?
C22 H22 0.9300 ?
C23 C24 1.467(3) ?
C23 H23 0.9300 ?
C24 C29 1.386(4) ?
C24 C25 1.396(3) ?
C25 C26 1.392(4) ?
C25 H25 0.9300 ?
C26 C27 1.375(5) ?
C26 H26 0.9300 ?
C27 C28 1.381(4) ?
C27 H27 0.9300 ?
C28 C29 1.381(4) ?
C28 H28 0.9300 ?
C29 H29 0.9300 ?
P1 C100 1.813(2) ?
P1 C120 1.824(2) ?
P1 C110 1.825(2) ?
C100 C101 1.396(3) ?
C100 C105 1.401(3) ?
C101 C102 1.382(4) ?
C101 H101 0.9300 ?
C102 C103 1.368(4) ?
C102 H102 0.9300 ?
C103 C104 1.385(4) ?
C103 H103 0.9300 ?
C104 C105 1.384(4) ?
C104 H104 0.9300 ?
C105 H105 0.9300 ?
C110 C115 1.376(3) ?
C110 C111 1.382(3) ?
C111 C112 1.386(3) ?
C111 H111 0.9300 ?
C112 C113 1.362(4) ?
C112 H112 0.9300 ?
C113 C114 1.369(4) ?
C113 H113 0.9300 ?
C114 C115 1.395(4) ?
C114 H114 0.9300 ?
C115 H115 0.9300 ?
C120 C125 1.392(3) ?
C120 C121 1.398(3) ?
C121 C122 1.386(3) ?
C121 H121 0.9300 ?
C122 C123 1.382(4) ?
C122 H122 0.9300 ?
C123 C124 1.383(3) ?
C123 H123 0.9300 ?
C124 C125 1.384(3) ?
C124 H124 0.9300 ?
C125 H125 0.9300 ?
P2 C200 1.819(2) ?
P2 C210 1.822(2) ?
P2 C220 1.834(2) ?
C200 C201 1.392(3) ?
C200 C205 1.404(3) ?
C201 C202 1.386(3) ?
C201 H201 0.9300 ?
C202 C203 1.387(3) ?
C202 H202 0.9300 ?
C203 C204 1.387(3) ?
C203 H203 0.9300 ?
C204 C205 1.380(3) ?
C204 H204 0.9300 ?
C205 H205 0.9300 ?
C210 C211 1.393(3) ?
C210 C215 1.396(3) ?
C211 C212 1.388(4) ?
C211 H211 0.9300 ?
C212 C213 1.386(4) ?
C212 H212 0.9300 ?
C213 C214 1.378(4) ?
C213 H213 0.9300 ?
C214 C215 1.386(4) ?
C214 H214 0.9300 ?
C215 H215 0.9300 ?
C220 C221 1.388(3) ?
C220 C225 1.394(3) ?
C221 C222 1.398(3) ?
C221 H221 0.9300 ?
C222 C223 1.372(4) ?
C222 H222 0.9300 ?
C223 C224 1.383(5) ?
C223 H223 0.9300 ?
C224 C225 1.398(3) ?
C224 H224 0.9300 ?
C225 H225 0.9300 ?
N70 C70 1.129(5) ?
C70 C71 1.465(6) ?
O86 C86 1.404(7) ?
N72 C72 1.142(6) ?
C72 C73 1.534(7) ?
O88 C88 1.431(9) ?
N3 O31 1.139(6) ?
N3 O33 1.160(8) ?
N3 O32 1.289(6) ?
N3A O32A 1.135(14) ?
N3A O31A 1.208(14) ?
N3A O33A 1.305(15) ?

loop_
_geom_torsion_atom_site_label_1
_geom_torsion_atom_site_label_2
_geom_torsion_atom_site_label_3
_geom_torsion_atom_site_label_4
_geom_torsion
N1 C1 C2 N2 62.3(3)
C2 C1 N1 C11 135.3(2)
C2 C1 N1 Ag -47.1(2)
N2 Ag N1 C11 -165.0(3)
P2 Ag N1 C11 -58.3(2)
P1 Ag N1 C11 84.8(2)
N2 Ag N1 C1 17.88(16)
P2 Ag N1 C1 124.58(15)
P1 Ag N1 C1 -92.34(16)
C1 N1 C11 C12 178.2(2)
Ag N1 C11 C12 1.3(4)
N1 C11 C12 C13 -171.8(3)
C11 C12 C13 C14 176.9(3)
C12 C13 C14 C19 8.2(5)
C12 C13 C14 C15 -173.5(3)
C19 C14 C15 C16 -0.6(4)
C13 C14 C15 C16 -179.0(3)
C14 C15 C16 C17 0.0(5)
C15 C16 C17 C18 0.7(5)
C16 C17 C18 C19 -0.9(5)
C17 C18 C19 C14 0.3(4)
C15 C14 C19 C18 0.5(4)
C13 C14 C19 C18 178.8(3)
C1 C2 N2 C21 128.8(2)
C1 C2 N2 Ag -43.3(2)
N1 Ag N2 C21 -156.7(2)
P2 Ag N2 C21 87.2(2)
P1 Ag N2 C21 -56.7(2)
N1 Ag N2 C2 14.09(15)
P2 Ag N2 C2 -102.06(15)
P1 Ag N2 C2 114.11(15)
C2 N2 C21 C22 -176.5(2)
Ag N2 C21 C22 -6.5(3)
N2 C21 C22 C23 178.6(2)
C21 C22 C23 C24 -176.7(2)
C22 C23 C24 C29 1.2(4)
C22 C23 C24 C25 179.0(2)
C29 C24 C25 C26 -0.3(4)
C23 C24 C25 C26 -178.2(2)
C24 C25 C26 C27 0.4(4)
C25 C26 C27 C28 0.3(5)
C26 C27 C28 C29 -1.0(5)
C27 C28 C29 C24 1.1(5)
C25 C24 C29 C28 -0.4(4)
C23 C24 C29 C28 177.3(3)
N2 Ag P1 C100 -150.63(8)
N1 Ag P1 C100 -71.80(9)
P2 Ag P1 C100 69.90(8)
N2 Ag P1 C120 89.88(9)
N1 Ag P1 C120 168.71(9)
P2 Ag P1 C120 -49.59(8)
N2 Ag P1 C110 -32.64(9)
N1 Ag P1 C110 46.19(9)
P2 Ag P1 C110 -172.11(8)
C120 P1 C100 C101 8.2(2)
C110 P1 C100 C101 116.7(2)
Ag P1 C100 C101 -117.6(2)
C120 P1 C100 C105 -177.03(19)
C110 P1 C100 C105 -68.5(2)
Ag P1 C100 C105 57.2(2)
C105 C100 C101 C102 -0.2(4)
P1 C100 C101 C102 174.6(2)
C100 C101 C102 C103 0.5(4)
C101 C102 C103 C104 -0.4(5)
C102 C103 C104 C105 0.1(5)
C103 C104 C105 C100 0.1(4)
C101 C100 C105 C104 -0.1(4)
P1 C100 C105 C104 -175.2(2)
C100 P1 C110 C115 -16.2(3)
C120 P1 C110 C115 93.8(2)
Ag P1 C110 C115 -137.3(2)
C100 P1 C110 C111 164.8(2)
C120 P1 C110 C111 -85.2(2)
Ag P1 C110 C111 43.6(2)
C115 C110 C111 C112 -3.0(4)
P1 C110 C111 C112 176.1(2)
C110 C111 C112 C113 1.5(5)
C111 C112 C113 C114 1.1(5)
C112 C113 C114 C115 -2.2(6)
C111 C110 C115 C114 1.9(5)
P1 C110 C115 C114 -177.2(3)
C113 C114 C115 C110 0.7(6)
C100 P1 C120 C125 80.8(2)
C110 P1 C120 C125 -28.1(2)
Ag P1 C120 C125 -157.38(17)
C100 P1 C120 C121 -100.93(19)
C110 P1 C120 C121 150.15(18)
Ag P1 C120 C121 20.9(2)
C125 C120 C121 C122 0.8(3)
P1 C120 C121 C122 -177.58(19)
C120 C121 C122 C123 0.0(4)
C121 C122 C123 C124 0.0(4)
C122 C123 C124 C125 -0.7(4)
C123 C124 C125 C120 1.4(4)
C121 C120 C125 C124 -1.5(3)
P1 C120 C125 C124 176.80(19)
N2 Ag P2 C200 159.81(9)
N1 Ag P2 C200 76.10(10)
P1 Ag P2 C200 -60.36(8)
N2 Ag P2 C210 37.56(9)
N1 Ag P2 C210 -46.15(9)
P1 Ag P2 C210 177.39(7)
N2 Ag P2 C220 -82.07(10)
N1 Ag P2 C220 -165.78(10)
P1 Ag P2 C220 57.76(9)
C210 P2 C200 C201 148.19(16)
C220 P2 C200 C201 -103.47(17)
Ag P2 C200 C201 19.60(18)
C210 P2 C200 C205 -33.55(19)
C220 P2 C200 C205 74.79(19)
Ag P2 C200 C205 -162.14(15)
C205 C200 C201 C202 -0.8(3)
P2 C200 C201 C202 177.49(16)
C200 C201 C202 C203 0.8(3)
C201 C202 C203 C204 -0.5(3)
C202 C203 C204 C205 0.3(3)
C203 C204 C205 C200 -0.3(3)
C201 C200 C205 C204 0.6(3)
P2 C200 C205 C204 -177.68(17)
C200 P2 C210 C211 -87.97(18)
C220 P2 C210 C211 163.79(17)
Ag P2 C210 C211 39.52(19)
C200 P2 C210 C215 91.2(2)
C220 P2 C210 C215 -17.1(2)
Ag P2 C210 C215 -141.35(18)
C215 C210 C211 C212 -1.1(3)
P2 C210 C211 C212 178.03(18)
C210 C211 C212 C213 1.1(4)
C211 C212 C213 C214 -0.5(4)
C212 C213 C214 C215 0.1(4)
C213 C214 C215 C210 -0.1(4)
C211 C210 C215 C214 0.7(4)
P2 C210 C215 C214 -178.5(2)
C200 P2 C220 C221 5.8(2)
C210 P2 C220 C221 114.6(2)
Ag P2 C220 C221 -118.63(19)
C200 P2 C220 C225 -178.39(19)
C210 P2 C220 C225 -69.6(2)
Ag P2 C220 C225 57.2(2)
C225 C220 C221 C222 0.1(4)
P2 C220 C221 C222 175.8(2)
C220 C221 C222 C223 0.3(4)
C221 C222 C223 C224 -0.4(4)
C222 C223 C224 C225 0.0(4)
C221 C220 C225 C224 -0.4(4)
P2 C220 C225 C224 -176.4(2)
C223 C224 C225 C220 0.4(4)
